data_1549229
loop_
_publ_author_name
'Rehman, Abida'
'Delori, Amit'
'Hughes, David S.'
'Jones, William'

_publ_section_title
;
 Structural studies of crystalline forms of triamterene with carboxylic
 acid, GRAS and API molecules
;
_journal_coeditor_code LQ5012SUP1
_journal_issue 3
_journal_name_full IUCrJ
_journal_page_first
;
;
_journal_paper_doi 10.1107/S2052252518003317
_journal_volume 5
_journal_year 2018
_chemical_formula_moiety 'C12 H12 N7 1+, C2 H6 O S, C2 H3 O2 1-'
_chemical_formula_sum 'C16 H21 N7 O3 S'
_chemical_formula_weight 391.46
_chemical_name_common 'Triamterene, acetic acid and DMSO'
_chemical_name_systematic
;
Triamterenium acetate, DMSO solvate
;
_space_group_crystal_system triclinic
_space_group_IT_number 2
_space_group_name_Hall '-P 1'
_space_group_name_H-M_alt 'P -1'
_symmetry_space_group_name_Hall '-P 1'
_symmetry_space_group_name_H-M 'P -1'
_atom_sites_solution_hydrogens difmap
_atom_sites_solution_primary direct
_atom_sites_solution_secondary difmap
_audit_creation_method SHELXL-2013
_cell_angle_alpha 115.2840(10)
_cell_angle_beta 109.088(2)
_cell_angle_gamma 90.5250(10)
_cell_formula_units_Z 4
_cell_length_a 10.8022(2)
_cell_length_b 13.9084(2)
_cell_length_c 14.6076(3)
_cell_measurement_reflns_used 10617
_cell_measurement_temperature 180(2)
_cell_measurement_theta_max 30.03
_cell_measurement_theta_min 1.00
_cell_volume 1846.65(7)
_computing_cell_refinement 'HKL Scalepack (Otwinowski & Minor 1997)'
_computing_data_collection 'Collect (Nonius B.V. 1998)'
_computing_data_reduction
;
 HKL Denzo and Scalepack (Otwinowski & Minor 1997)
;
_computing_molecular_graphics 'Mercury (Macrae et al., 2008)'
_computing_publication_material SHELXL
_computing_structure_refinement 'SHELXL-2013 (Sheldrick, 2013)'
_computing_structure_solution 'SIR-92 (Altomare et al. 1994)'
_diffrn_ambient_temperature 180(2)
_diffrn_measured_fraction_theta_full 0.997
_diffrn_measured_fraction_theta_max 0.985
_diffrn_measurement_device_type 'Nonius Kappa CCD'
_diffrn_measurement_method 'Thin slice \w and \f scans'
_diffrn_radiation_monochromator none
_diffrn_radiation_type MoK\a
_diffrn_radiation_wavelength 0.7107
_diffrn_reflns_av_R_equivalents 0.0420
_diffrn_reflns_av_unetI/netI 0.0721
_diffrn_reflns_Laue_measured_fraction_full 0.997
_diffrn_reflns_Laue_measured_fraction_max 0.985
_diffrn_reflns_limit_h_max 14
_diffrn_reflns_limit_h_min -15
_diffrn_reflns_limit_k_max 18
_diffrn_reflns_limit_k_min -19
_diffrn_reflns_limit_l_max 20
_diffrn_reflns_limit_l_min -14
_diffrn_reflns_number 24626
_diffrn_reflns_point_group_measured_fraction_full 0.997
_diffrn_reflns_point_group_measured_fraction_max 0.985
_diffrn_reflns_theta_full 25.241
_diffrn_reflns_theta_max 30.009
_diffrn_reflns_theta_min 3.547
_diffrn_source 'fine-focus sealed tube'
_exptl_absorpt_coefficient_mu 0.209
_exptl_absorpt_correction_T_max 0.999
_exptl_absorpt_correction_T_min 0.901
_exptl_absorpt_correction_type multi-scan
_exptl_absorpt_process_details
;
multi-scan from symmetry-related measurements 
 Sortav (Blessing 1995)
;
_exptl_crystal_colour colourless
_exptl_crystal_density_diffrn 1.408
_exptl_crystal_density_method 'not measured'
_exptl_crystal_description block
_exptl_crystal_F_000 824
_exptl_crystal_size_max 0.250
_exptl_crystal_size_mid 0.120
_exptl_crystal_size_min 0.100
_refine_diff_density_max 0.673
_refine_diff_density_min -0.442
_refine_diff_density_rms 0.057
_refine_ls_extinction_method none
_refine_ls_goodness_of_fit_ref 0.935
_refine_ls_hydrogen_treatment refall
_refine_ls_matrix_type full
_refine_ls_number_parameters 655
_refine_ls_number_reflns 10617
_refine_ls_number_restraints 0
_refine_ls_restrained_S_all 0.935
_refine_ls_R_factor_all 0.0811
_refine_ls_R_factor_gt 0.0466
_refine_ls_shift/su_max 0.000
_refine_ls_shift/su_mean 0.000
_refine_ls_structure_factor_coef Fsqd
_refine_ls_weighting_details 'w=1/[\s^2^(Fo^2^)+(0.0695P)^2^] where P=(Fo^2^+2Fc^2^)/3'
_refine_ls_weighting_scheme calc
_refine_ls_wR_factor_gt 0.1179
_refine_ls_wR_factor_ref 0.1260
_reflns_Friedel_coverage 0.000
_reflns_number_gt 6401
_reflns_number_total 10617
_reflns_threshold_expression 'I > 2\s(I)'
_cod_data_source_file lq5012.cif
_cod_data_source_block 1a_DMSO
_cod_original_cell_volume 1846.64(6)
_cod_database_code 1549229
_shelx_space_group_comment
;
The symmetry employed for this shelxl refinement is uniquely defined
by the following loop, which should always be used as a source of
symmetry information in preference to the above space-group names.
They are only intended as comments.
;
_shelx_estimated_absorpt_t_min 0.950
_shelx_estimated_absorpt_t_max 0.979
_shelxl_version_number 2013-4

loop_
_space_group_symop_operation_xyz
'x, y, z'
'-x, -y, -z'

loop_
_atom_site_label
_atom_site_type_symbol
_atom_site_fract_x
_atom_site_fract_y
_atom_site_fract_z
_atom_site_U_iso_or_equiv
_atom_site_adp_type
_atom_site_occupancy
_atom_site_site_symmetry_order
_atom_site_calc_flag
N1A N 0.17280(11) 0.57437(11) 0.35562(10) 0.0229(3) Uani 1 1 d
C2A C 0.05142(13) 0.59853(13) 0.31573(12) 0.0239(3) Uani 1 1 d
N2A N 0.04629(14) 0.67427(12) 0.28419(12) 0.0331(3) Uani 1 1 d
N3A N -0.06158(11) 0.54961(11) 0.30881(10) 0.0246(3) Uani 1 1 d
C4A C -0.05437(13) 0.47345(12) 0.34241(12) 0.0228(3) Uani 1 1 d
N4A N -0.16567(12) 0.42709(12) 0.33735(12) 0.0286(3) Uani 1 1 d
C4AA C 0.07019(13) 0.44160(12) 0.38249(12) 0.0217(3) Uani 1 1 d
N5A N 0.07477(11) 0.35713(10) 0.40616(10) 0.0228(3) Uani 1 1 d
C6A C 0.19142(13) 0.32920(12) 0.43795(12) 0.0219(3) Uani 1 1 d
C7A C 0.31158(13) 0.39361(12) 0.45524(12) 0.0228(3) Uani 1 1 d
N7A N 0.43140(12) 0.37284(12) 0.49680(12) 0.0295(3) Uani 1 1 d
N8A N 0.30584(11) 0.47503(10) 0.42881(10) 0.0230(3) Uani 1 1 d
C8AA C 0.18412(13) 0.49606(12) 0.38962(12) 0.0210(3) Uani 1 1 d
C9A C 0.19363(13) 0.22864(12) 0.45035(12) 0.0235(3) Uani 1 1 d
C10A C 0.13629(16) 0.21453(15) 0.51756(14) 0.0310(4) Uani 1 1 d
C11A C 0.12724(17) 0.11655(16) 0.52084(16) 0.0373(4) Uani 1 1 d
C12A C 0.17298(16) 0.03115(15) 0.45542(15) 0.0354(4) Uani 1 1 d
C13A C 0.23056(16) 0.04472(15) 0.38950(14) 0.0315(4) Uani 1 1 d
C14A C 0.24234(15) 0.14300(14) 0.38726(13) 0.0271(3) Uani 1 1 d
N1B N 0.33114(12) 0.43741(10) 0.16905(10) 0.0229(3) Uani 1 1 d
C2B C 0.45354(13) 0.42190(12) 0.22065(12) 0.0226(3) Uani 1 1 d
N2B N 0.45957(14) 0.34979(12) 0.25696(12) 0.0282(3) Uani 1 1 d
N3B N 0.56766(11) 0.47624(11) 0.23461(10) 0.0255(3) Uani 1 1 d
C4B C 0.56048(14) 0.54651(13) 0.19385(13) 0.0255(3) Uani 1 1 d
C4AB C 0.43474(13) 0.56628(13) 0.13775(12) 0.0234(3) Uani 1 1 d
N4B N 0.67234(14) 0.59768(13) 0.20525(14) 0.0373(4) Uani 1 1 d
N5B N 0.42955(11) 0.64195(10) 0.10210(10) 0.0236(3) Uani 1 1 d
C6B C 0.31226(13) 0.66138(12) 0.05765(12) 0.0221(3) Uani 1 1 d
C7B C 0.19169(13) 0.59773(12) 0.04065(12) 0.0224(3) Uani 1 1 d
N7B N 0.07306(13) 0.61269(13) -0.01150(13) 0.0328(3) Uani 1 1 d
N8B N 0.19716(11) 0.52335(10) 0.07690(10) 0.0237(3) Uani 1 1 d
C8AB C 0.31933(13) 0.51014(12) 0.12724(12) 0.0217(3) Uani 1 1 d
C9B C 0.30992(13) 0.75360(13) 0.03081(12) 0.0229(3) Uani 1 1 d
C10B C 0.34291(17) 0.74670(17) -0.05564(15) 0.0343(4) Uani 1 1 d
C11B C 0.35784(19) 0.83637(19) -0.07114(19) 0.0465(5) Uani 1 1 d
C12B C 0.34014(17) 0.93355(17) -0.00130(17) 0.0438(5) Uani 1 1 d
C13B C 0.30430(17) 0.94238(16) 0.08426(16) 0.0397(4) Uani 1 1 d
C14B C 0.28863(16) 0.85209(14) 0.09990(14) 0.0313(4) Uani 1 1 d
C1C C 0.3050(2) 0.1919(2) 0.9589(2) 0.0527(6) Uani 1 1 d
O1C O 0.17699(11) 0.23199(11) 0.79740(10) 0.0432(3) Uani 1 1 d
S1C S 0.16603(4) 0.24236(4) 0.90154(4) 0.03472(12) Uani 1 1 d
C2C C 0.0360(3) 0.1365(2) 0.8598(2) 0.0588(6) Uani 1 1 d
C1D C 0.5869(3) 0.1097(2) 0.3693(3) 0.0630(7) Uani 1 1 d
O1D O 0.70351(11) 0.27236(11) 0.36551(11) 0.0434(3) Uani 1 1 d
S1D S 0.73929(4) 0.19095(4) 0.40657(4) 0.03484(12) Uani 1 1 d
C2D C 0.8063(3) 0.0960(2) 0.3155(2) 0.0613(7) Uani 1 1 d
C1E C 0.62951(14) 0.23148(13) 0.66048(12) 0.0246(3) Uani 1 1 d
O1E O 0.61539(10) 0.29807(10) 0.62197(10) 0.0361(3) Uani 1 1 d
C2E C 0.50478(17) 0.16465(17) 0.64250(17) 0.0346(4) Uani 1 1 d
O2E O 0.73846(10) 0.21589(9) 0.71096(9) 0.0337(3) Uani 1 1 d
C1F C 0.13081(14) 0.23043(13) 0.15957(12) 0.0258(3) Uani 1 1 d
O1F O 0.11401(10) 0.30967(10) 0.13920(10) 0.0346(3) Uani 1 1 d
C2F C 0.00873(18) 0.16139(18) 0.14287(17) 0.0386(4) Uani 1 1 d
O2F O 0.24120(10) 0.20366(10) 0.19082(10) 0.0384(3) Uani 1 1 d
H1XA H 0.2443(17) 0.6137(15) 0.3609(14) 0.032(5) Uiso 1 1 d
H2A H 0.1179(19) 0.7055(15) 0.2861(14) 0.037(5) Uiso 1 1 d
H3A H -0.028(2) 0.6919(16) 0.2629(15) 0.044(5) Uiso 1 1 d
H4A H -0.2396(18) 0.4479(14) 0.3118(13) 0.031(5) Uiso 1 1 d
H5A H -0.1666(16) 0.3788(15) 0.3581(14) 0.035(5) Uiso 1 1 d
H6A H 0.4382(15) 0.3327(14) 0.5265(13) 0.023(4) Uiso 1 1 d
H7A H 0.5026(19) 0.4205(17) 0.5128(15) 0.046(5) Uiso 1 1 d
H10A H 0.1006(16) 0.2704(14) 0.5572(13) 0.031(5) Uiso 1 1 d
H11A H 0.0823(18) 0.1080(16) 0.5604(15) 0.043(5) Uiso 1 1 d
H12A H 0.1665(17) -0.0335(16) 0.4571(14) 0.040(5) Uiso 1 1 d
H13A H 0.2603(16) -0.0073(15) 0.3526(14) 0.029(5) Uiso 1 1 d
H14A H 0.2795(17) 0.1504(15) 0.3402(14) 0.038(5) Uiso 1 1 d
H1XB H 0.2609(18) 0.3973(16) 0.1623(14) 0.038(5) Uiso 1 1 d
H2B H 0.3823(18) 0.3088(15) 0.2391(13) 0.030(4) Uiso 1 1 d
H3B H 0.5300(17) 0.3387(14) 0.2880(13) 0.027(5) Uiso 1 1 d
H4B H 0.7444(19) 0.5872(15) 0.2356(14) 0.032(5) Uiso 1 1 d
H5B H 0.6700(18) 0.6485(17) 0.1863(16) 0.048(6) Uiso 1 1 d
H6B H 0.0681(16) 0.6547(15) -0.0380(13) 0.027(5) Uiso 1 1 d
H7B H 0.002(2) 0.5691(17) -0.0295(16) 0.047(6) Uiso 1 1 d
H10B H 0.3529(18) 0.6834(16) -0.0995(15) 0.044(6) Uiso 1 1 d
H11B H 0.374(2) 0.8251(18) -0.1330(18) 0.063(7) Uiso 1 1 d
H12B H 0.3511(18) 0.9934(17) -0.0114(15) 0.045(5) Uiso 1 1 d
H13B H 0.2904(19) 1.0071(18) 0.1300(16) 0.052(6) Uiso 1 1 d
H14B H 0.2654(18) 0.8558(16) 0.1546(15) 0.043(5) Uiso 1 1 d
H1C H 0.380(2) 0.242(2) 0.9726(19) 0.077(8) Uiso 1 1 d
H2C H 0.3113(17) 0.1280(17) 0.9066(16) 0.039(5) Uiso 1 1 d
H3C H 0.301(2) 0.191(2) 1.026(2) 0.077(7) Uiso 1 1 d
H4C H -0.047(4) 0.144(3) 0.821(3) 0.134(14) Uiso 1 1 d
H5C H 0.029(3) 0.136(2) 0.919(2) 0.094(9) Uiso 1 1 d
H6C H 0.061(3) 0.072(3) 0.818(3) 0.113(12) Uiso 1 1 d
H1D H 0.530(4) 0.157(4) 0.404(3) 0.174(18) Uiso 1 1 d
H2D H 0.605(3) 0.051(3) 0.381(3) 0.119(12) Uiso 1 1 d
H3D H 0.547(3) 0.091(2) 0.294(2) 0.096(10) Uiso 1 1 d
H4D H 0.894(3) 0.134(2) 0.321(2) 0.115(11) Uiso 1 1 d
H5D H 0.742(3) 0.067(2) 0.242(2) 0.086(8) Uiso 1 1 d
H6D H 0.820(2) 0.039(2) 0.3360(19) 0.072(7) Uiso 1 1 d
H1E H 0.517(2) 0.1496(19) 0.7051(19) 0.073(7) Uiso 1 1 d
H2E H 0.481(2) 0.092(2) 0.5764(18) 0.063(7) Uiso 1 1 d
H3E H 0.431(2) 0.1961(19) 0.6255(18) 0.068(7) Uiso 1 1 d
H1F H -0.029(3) 0.096(3) 0.068(3) 0.121(11) Uiso 1 1 d
H2F H -0.061(3) 0.192(2) 0.135(2) 0.105(10) Uiso 1 1 d
H3F H 0.028(2) 0.131(2) 0.189(2) 0.085(8) Uiso 1 1 d

loop_
_atom_site_aniso_label
_atom_site_aniso_U_11
_atom_site_aniso_U_22
_atom_site_aniso_U_33
_atom_site_aniso_U_23
_atom_site_aniso_U_13
_atom_site_aniso_U_12
N1A 0.0159(6) 0.0249(7) 0.0332(7) 0.0190(6) 0.0073(5) 0.0045(5)
C2A 0.0196(7) 0.0262(9) 0.0287(8) 0.0161(7) 0.0073(6) 0.0051(6)
N2A 0.0192(7) 0.0395(9) 0.0535(9) 0.0348(8) 0.0102(6) 0.0084(6)
N3A 0.0171(6) 0.0291(8) 0.0339(7) 0.0209(6) 0.0079(5) 0.0062(5)
C4A 0.0177(7) 0.0239(8) 0.0270(8) 0.0135(7) 0.0059(6) 0.0046(6)
N4A 0.0167(6) 0.0333(8) 0.0459(9) 0.0292(7) 0.0082(6) 0.0062(5)
C4AA 0.0188(7) 0.0214(8) 0.0274(8) 0.0143(7) 0.0071(6) 0.0043(5)
N5A 0.0187(6) 0.0242(7) 0.0272(7) 0.0144(6) 0.0067(5) 0.0044(5)
C6A 0.0192(7) 0.0226(8) 0.0257(7) 0.0136(7) 0.0068(6) 0.0043(6)
C7A 0.0181(7) 0.0235(8) 0.0273(8) 0.0134(7) 0.0063(6) 0.0046(6)
N7A 0.0180(7) 0.0310(8) 0.0477(9) 0.0289(7) 0.0069(6) 0.0051(6)
N8A 0.0168(6) 0.0239(7) 0.0310(7) 0.0161(6) 0.0071(5) 0.0043(5)
C8AA 0.0182(7) 0.0211(8) 0.0246(7) 0.0121(6) 0.0065(5) 0.0055(5)
C9A 0.0168(7) 0.0237(8) 0.0291(8) 0.0149(7) 0.0033(6) 0.0026(6)
C10A 0.0286(8) 0.0303(10) 0.0425(10) 0.0210(8) 0.0168(7) 0.0091(7)
C11A 0.0359(9) 0.0386(11) 0.0513(11) 0.0297(10) 0.0198(8) 0.0054(8)
C12A 0.0319(9) 0.0273(10) 0.0469(11) 0.0246(9) 0.0040(7) 0.0007(7)
C13A 0.0324(9) 0.0231(9) 0.0326(9) 0.0117(8) 0.0054(7) 0.0081(7)
C14A 0.0251(8) 0.0283(9) 0.0297(8) 0.0166(7) 0.0076(6) 0.0061(6)
N1B 0.0163(6) 0.0231(7) 0.0329(7) 0.0173(6) 0.0069(5) 0.0035(5)
C2B 0.0200(7) 0.0222(8) 0.0272(8) 0.0128(7) 0.0083(6) 0.0058(6)
N2B 0.0171(7) 0.0340(8) 0.0410(8) 0.0264(7) 0.0069(6) 0.0071(6)
N3B 0.0171(6) 0.0284(8) 0.0352(7) 0.0199(6) 0.0072(5) 0.0057(5)
C4B 0.0192(7) 0.0265(9) 0.0338(8) 0.0179(7) 0.0077(6) 0.0047(6)
C4AB 0.0178(7) 0.0251(8) 0.0310(8) 0.0173(7) 0.0073(6) 0.0052(6)
N4B 0.0164(7) 0.0448(10) 0.0647(11) 0.0430(9) 0.0068(6) 0.0056(6)
N5B 0.0186(6) 0.0242(7) 0.0302(7) 0.0159(6) 0.0071(5) 0.0042(5)
C6B 0.0190(7) 0.0228(8) 0.0255(7) 0.0129(7) 0.0067(6) 0.0038(5)
C7B 0.0187(7) 0.0207(8) 0.0277(8) 0.0124(7) 0.0064(6) 0.0047(5)
N7B 0.0181(7) 0.0344(9) 0.0517(9) 0.0318(8) 0.0030(6) 0.0028(6)
N8B 0.0175(6) 0.0217(7) 0.0327(7) 0.0155(6) 0.0059(5) 0.0039(5)
C8AB 0.0190(7) 0.0201(8) 0.0262(8) 0.0122(6) 0.0061(6) 0.0036(5)
C9B 0.0146(7) 0.0258(8) 0.0292(8) 0.0169(7) 0.0030(5) 0.0024(5)
C10B 0.0362(9) 0.0403(12) 0.0410(10) 0.0264(9) 0.0203(8) 0.0185(8)
C11B 0.0443(11) 0.0681(16) 0.0625(13) 0.0523(13) 0.0306(10) 0.0231(10)
C12B 0.0313(9) 0.0443(13) 0.0687(14) 0.0445(12) 0.0085(9) 0.0020(8)
C13B 0.0377(10) 0.0236(10) 0.0449(11) 0.0156(9) -0.0004(8) 0.0041(7)
C14B 0.0354(9) 0.0296(10) 0.0280(9) 0.0150(8) 0.0078(7) 0.0080(7)
C1C 0.0625(15) 0.0538(15) 0.0415(12) 0.0253(12) 0.0133(10) 0.0268(12)
O1C 0.0324(6) 0.0601(9) 0.0575(8) 0.0454(8) 0.0153(6) 0.0117(6)
S1C 0.0317(2) 0.0313(3) 0.0405(2) 0.0193(2) 0.00853(17) 0.00437(17)
C2C 0.0647(16) 0.0565(17) 0.0508(14) 0.0181(13) 0.0254(12) -0.0176(12)
C1D 0.0577(14) 0.0547(17) 0.0780(19) 0.0371(15) 0.0177(13) -0.0127(12)
O1D 0.0384(7) 0.0419(8) 0.0659(9) 0.0378(7) 0.0200(6) 0.0097(6)
S1D 0.0369(2) 0.0320(3) 0.0365(2) 0.0192(2) 0.00971(18) 0.00482(18)
C2D 0.0721(17) 0.0645(17) 0.0529(14) 0.0289(13) 0.0262(12) 0.0358(14)
C1E 0.0242(7) 0.0229(8) 0.0273(8) 0.0127(7) 0.0083(6) 0.0032(6)
O1E 0.0242(6) 0.0413(8) 0.0548(8) 0.0373(7) 0.0079(5) 0.0048(5)
C2E 0.0270(9) 0.0362(11) 0.0413(10) 0.0240(9) 0.0050(7) -0.0026(7)
O2E 0.0244(6) 0.0375(7) 0.0483(7) 0.0314(6) 0.0080(5) 0.0059(5)
C1F 0.0258(8) 0.0274(9) 0.0248(8) 0.0149(7) 0.0060(6) 0.0001(6)
O1F 0.0233(5) 0.0395(7) 0.0494(7) 0.0323(6) 0.0069(5) 0.0042(5)
C2F 0.0276(9) 0.0445(12) 0.0457(11) 0.0299(10) 0.0032(8) -0.0049(8)
O2F 0.0260(6) 0.0387(8) 0.0601(8) 0.0336(7) 0.0119(5) 0.0066(5)

loop_
_atom_type_symbol
_atom_type_description
_atom_type_scat_dispersion_real
_atom_type_scat_dispersion_imag
_atom_type_scat_source
C C 0.0033 0.0016 'International Tables Vol C Tables 4.2.6.8 and 6.1.1.4'
H H 0.0000 0.0000 'International Tables Vol C Tables 4.2.6.8 and 6.1.1.4'
N N 0.0061 0.0033 'International Tables Vol C Tables 4.2.6.8 and 6.1.1.4'
O O 0.0106 0.0060 'International Tables Vol C Tables 4.2.6.8 and 6.1.1.4'
S S 0.1246 0.1234 'International Tables Vol C Tables 4.2.6.8 and 6.1.1.4'

loop_
_geom_angle_atom_site_label_1
_geom_angle_atom_site_label_2
_geom_angle_atom_site_label_3
_geom_angle
C2A N1A C8AA 120.19(12)
C2A N1A H1XA 117.3(11)
C8AA N1A H1XA 122.5(11)
N2A C2A N3A 119.34(13)
N2A C2A N1A 117.65(13)
N3A C2A N1A 123.00(13)
C2A N2A H2A 120.8(12)
C2A N2A H3A 117.9(13)
H2A N2A H3A 121.4(18)
C4A N3A C2A 118.56(11)
N4A C4A N3A 118.25(12)
N4A C4A C4AA 120.36(13)
N3A C4A C4AA 121.39(12)
C4A N4A H4A 117.9(11)
C4A N4A H5A 122.1(11)
H4A N4A H5A 120.0(16)
N5A C4AA C8AA 121.35(12)
N5A C4AA C4A 120.92(12)
C8AA C4AA C4A 117.61(13)
C6A N5A C4AA 117.82(12)
N5A C6A C7A 120.09(13)
N5A C6A C9A 117.51(12)
C7A C6A C9A 122.35(12)
N7A C7A N8A 117.43(13)
N7A C7A C6A 121.12(13)
N8A C7A C6A 121.45(12)
C7A N7A H6A 118.4(11)
C7A N7A H7A 116.8(12)
H6A N7A H7A 121.1(16)
C7A N8A C8AA 116.27(12)
N8A C8AA N1A 118.26(12)
N8A C8AA C4AA 122.54(13)
N1A C8AA C4AA 119.20(12)
C14A C9A C10A 118.84(15)
C14A C9A C6A 120.11(14)
C10A C9A C6A 120.80(14)
C11A C10A C9A 120.55(17)
C11A C10A H10A 120.6(11)
C9A C10A H10A 118.8(10)
C12A C11A C10A 119.94(17)
C12A C11A H11A 121.4(13)
C10A C11A H11A 118.2(12)
C13A C12A C11A 119.81(17)
C13A C12A H12A 120.1(11)
C11A C12A H12A 120.0(11)
C12A C13A C14A 120.62(18)
C12A C13A H13A 118.2(12)
C14A C13A H13A 121.2(12)
C13A C14A C9A 120.20(16)
C13A C14A H14A 119.7(11)
C9A C14A H14A 120.1(11)
C2B N1B C8AB 120.34(12)
C2B N1B H1XB 117.0(11)
C8AB N1B H1XB 122.6(11)
N2B C2B N3B 119.07(12)
N2B C2B N1B 118.05(13)
N3B C2B N1B 122.87(13)
C2B N2B H2B 117.1(11)
C2B N2B H3B 120.8(12)
H2B N2B H3B 121.7(16)
C4B N3B C2B 118.64(11)
N4B C4B N3B 118.55(13)
N4B C4B C4AB 119.99(14)
N3B C4B C4AB 121.46(13)
N5B C4AB C8AB 121.31(12)
N5B C4AB C4B 120.57(12)
C8AB C4AB C4B 118.01(13)
C4B N4B H4B 121.9(13)
C4B N4B H5B 119.7(13)
H4B N4B H5B 118.0(18)
C6B N5B C4AB 117.90(12)
N5B C6B C7B 120.50(13)
N5B C6B C9B 116.81(12)
C7B C6B C9B 122.64(12)
N7B C7B N8B 118.57(13)
N7B C7B C6B 120.12(13)
N8B C7B C6B 121.31(12)
C7B N7B H6B 119.7(11)
C7B N7B H7B 120.0(13)
H6B N7B H7B 119.0(17)
C8AB N8B C7B 116.14(12)
N8B C8AB N1B 118.73(12)
N8B C8AB C4AB 122.61(13)
N1B C8AB C4AB 118.66(12)
C10B C9B C14B 118.74(15)
C10B C9B C6B 121.17(15)
C14B C9B C6B 119.72(14)
C11B C10B C9B 120.77(19)
C11B C10B H10B 122.0(13)
C9B C10B H10B 117.2(13)
C12B C11B C10B 120.18(18)
C12B C11B H11B 123.5(14)
C10B C11B H11B 116.2(14)
C11B C12B C13B 120.33(17)
C11B C12B H12B 120.0(12)
C13B C12B H12B 119.7(12)
C12B C13B C14B 119.65(19)
C12B C13B H13B 120.4(13)
C14B C13B H13B 120.0(13)
C13B C14B C9B 120.29(17)
C13B C14B H14B 121.3(13)
C9B C14B H14B 118.4(13)
S1C C1C H1C 103.0(15)
S1C C1C H2C 109.7(11)
H1C C1C H2C 103.6(19)
S1C C1C H3C 109.7(13)
H1C C1C H3C 114(2)
H2C C1C H3C 116.2(18)
O1C S1C C1C 104.76(10)
O1C S1C C2C 105.07(10)
C1C S1C C2C 100.02(15)
S1C C2C H4C 114(2)
S1C C2C H5C 109.0(19)
H4C C2C H5C 105(3)
S1C C2C H6C 105.8(19)
H4C C2C H6C 111(3)
H5C C2C H6C 111(3)
S1D C1D H1D 108(2)
S1D C1D H2D 108(2)
H1D C1D H2D 120(3)
S1D C1D H3D 101.4(17)
H1D C1D H3D 105(3)
H2D C1D H3D 112(3)
O1D S1D C1D 105.84(11)
O1D S1D C2D 105.48(10)
C1D S1D C2D 99.52(16)
S1D C2D H4D 109.8(17)
S1D C2D H5D 109.1(15)
H4D C2D H5D 110(2)
S1D C2D H6D 106.2(14)
H4D C2D H6D 113(2)
H5D C2D H6D 109(2)
O2E C1E O1E 124.82(14)
O2E C1E C2E 117.75(14)
O1E C1E C2E 117.43(13)
C1E C2E H1E 110.8(13)
C1E C2E H2E 112.2(12)
H1E C2E H2E 106.0(18)
C1E C2E H3E 111.3(14)
H1E C2E H3E 113.5(18)
H2E C2E H3E 102.8(18)
O2F C1F O1F 124.59(14)
O2F C1F C2F 117.71(14)
O1F C1F C2F 117.69(14)
C1F C2F H1F 114.0(17)
C1F C2F H2F 111.9(19)
H1F C2F H2F 96(2)
C1F C2F H3F 111.3(16)
H1F C2F H3F 103(2)
H2F C2F H3F 120(2)

loop_
_geom_bond_atom_site_label_1
_geom_bond_atom_site_label_2
_geom_bond_distance
N1A C2A 1.3591(18)
N1A C8AA 1.3684(18)
N1A H1XA 0.904(18)
C2A N2A 1.3130(19)
C2A N3A 1.3448(18)
N2A H2A 0.870(19)
N2A H3A 0.84(2)
N3A C4A 1.3378(18)
C4A N4A 1.3243(19)
C4A C4AA 1.4376(19)
N4A H4A 0.873(18)
N4A H5A 0.848(19)
C4AA N5A 1.3561(18)
C4AA C8AA 1.3896(19)
N5A C6A 1.3171(17)
C6A C7A 1.457(2)
C6A C9A 1.484(2)
C7A N7A 1.3304(18)
C7A N8A 1.3394(18)
N7A H6A 0.832(17)
N7A H7A 0.91(2)
N8A C8AA 1.3416(17)
C9A C14A 1.391(2)
C9A C10A 1.395(2)
C10A C11A 1.388(2)
C10A H10A 0.924(17)
C11A C12A 1.385(3)
C11A H11A 0.909(19)
C12A C13A 1.376(3)
C12A H12A 0.914(19)
C13A C14A 1.387(2)
C13A H13A 0.838(18)
C14A H14A 0.941(17)
N1B C2B 1.3620(18)
N1B C8AB 1.3753(18)
N1B H1XB 0.891(19)
C2B N2B 1.3131(19)
C2B N3B 1.3489(18)
N2B H2B 0.901(18)
N2B H3B 0.803(17)
N3B C4B 1.3357(19)
C4B N4B 1.3213(19)
C4B C4AB 1.4364(19)
C4AB N5B 1.3535(18)
C4AB C8AB 1.3937(19)
N4B H4B 0.809(19)
N4B H5B 0.86(2)
N5B C6B 1.3108(17)
C6B C7B 1.456(2)
C6B C9B 1.491(2)
C7B N7B 1.3294(18)
C7B N8B 1.3426(18)
N7B H6B 0.821(18)
N7B H7B 0.86(2)
N8B C8AB 1.3421(17)
C9B C10B 1.387(2)
C9B C14B 1.387(2)
C10B C11B 1.376(3)
C10B H10B 0.87(2)
C11B C12B 1.363(3)
C11B H11B 0.93(2)
C12B C13B 1.383(3)
C12B H12B 0.92(2)
C13B C14B 1.387(2)
C13B H13B 0.91(2)
C14B H14B 0.895(18)
C1C S1C 1.773(2)
C1C H1C 0.97(3)
C1C H2C 0.91(2)
C1C H3C 1.01(2)
O1C S1C 1.5098(13)
S1C C2C 1.774(2)
C2C H4C 0.93(4)
C2C H5C 0.90(3)
C2C H6C 0.95(3)
C1D S1D 1.771(2)
C1D H1D 0.99(4)
C1D H2D 0.91(3)
C1D H3D 0.95(3)
O1D S1D 1.4925(12)
S1D C2D 1.783(2)
C2D H4D 1.05(3)
C2D H5D 0.97(3)
C2D H6D 0.96(3)
C1E O2E 1.2447(17)
C1E O1E 1.2606(18)
C1E C2E 1.512(2)
C2E H1E 0.99(2)
C2E H2E 1.01(2)
C2E H3E 0.93(2)
C1F O2F 1.2515(18)
C1F O1F 1.2588(18)
C1F C2F 1.512(2)
C2F H1F 1.02(3)
C2F H2F 0.87(3)
C2F H3F 0.91(3)

loop_
_geom_torsion_atom_site_label_1
_geom_torsion_atom_site_label_2
_geom_torsion_atom_site_label_3
_geom_torsion_atom_site_label_4
_geom_torsion
C8AA N1A C2A N2A -179.95(14)
C8AA N1A C2A N3A 1.0(2)
N2A C2A N3A C4A -179.27(14)
N1A C2A N3A C4A -0.2(2)
C2A N3A C4A N4A 178.70(14)
C2A N3A C4A C4AA -1.7(2)
N4A C4A C4AA N5A 6.2(2)
N3A C4A C4AA N5A -173.38(14)
N4A C4A C4AA C8AA -177.64(15)
N3A C4A C4AA C8AA 2.7(2)
C8AA C4AA N5A C6A 1.1(2)
C4A C4AA N5A C6A 177.05(14)
C4AA N5A C6A C7A 5.0(2)
C4AA N5A C6A C9A -172.51(13)
N5A C6A C7A N7A 173.77(14)
C9A C6A C7A N7A -8.9(2)
N5A C6A C7A N8A -7.0(2)
C9A C6A C7A N8A 170.31(14)
N7A C7A N8A C8AA -178.38(14)
C6A C7A N8A C8AA 2.4(2)
C7A N8A C8AA N1A -176.25(13)
C7A N8A C8AA C4AA 3.8(2)
C2A N1A C8AA N8A -179.77(14)
C2A N1A C8AA C4AA 0.2(2)
N5A C4AA C8AA N8A -5.9(2)
C4A C4AA C8AA N8A 178.03(14)
N5A C4AA C8AA N1A 174.17(13)
C4A C4AA C8AA N1A -1.9(2)
N5A C6A C9A C14A 118.55(16)
C7A C6A C9A C14A -58.9(2)
N5A C6A C9A C10A -55.58(19)
C7A C6A C9A C10A 127.01(16)
C14A C9A C10A C11A -0.4(2)
C6A C9A C10A C11A 173.78(14)
C9A C10A C11A C12A -1.3(3)
C10A C11A C12A C13A 1.7(3)
C11A C12A C13A C14A -0.5(2)
C12A C13A C14A C9A -1.2(2)
C10A C9A C14A C13A 1.7(2)
C6A C9A C14A C13A -172.58(13)
C8AB N1B C2B N2B -178.46(14)
C8AB N1B C2B N3B 0.7(2)
N2B C2B N3B C4B 177.54(14)
N1B C2B N3B C4B -1.6(2)
C2B N3B C4B N4B -178.34(15)
C2B N3B C4B C4AB 1.1(2)
N4B C4B C4AB N5B -4.1(2)
N3B C4B C4AB N5B 176.46(15)
N4B C4B C4AB C8AB 179.72(16)
N3B C4B C4AB C8AB 0.3(2)
C8AB C4AB N5B C6B 0.3(2)
C4B C4AB N5B C6B -175.72(14)
C4AB N5B C6B C7B -4.2(2)
C4AB N5B C6B C9B 173.13(13)
N5B C6B C7B N7B -175.17(15)
C9B C6B C7B N7B 7.6(2)
N5B C6B C7B N8B 4.9(2)
C9B C6B C7B N8B -172.27(14)
N7B C7B N8B C8AB 178.85(14)
C6B C7B N8B C8AB -1.2(2)
C7B N8B C8AB N1B 178.03(13)
C7B N8B C8AB C4AB -2.7(2)
C2B N1B C8AB N8B 179.99(14)
C2B N1B C8AB C4AB 0.7(2)
N5B C4AB C8AB N8B 3.4(2)
C4B C4AB C8AB N8B 179.58(14)
N5B C4AB C8AB N1B -177.33(13)
C4B C4AB C8AB N1B -1.2(2)
N5B C6B C9B C10B 72.73(19)
C7B C6B C9B C10B -109.97(17)
N5B C6B C9B C14B -100.17(17)
C7B C6B C9B C14B 77.13(19)
C14B C9B C10B C11B 1.7(2)
C6B C9B C10B C11B -171.24(15)
C9B C10B C11B C12B -0.1(3)
C10B C11B C12B C13B -1.4(3)
C11B C12B C13B C14B 1.1(3)
C12B C13B C14B C9B 0.6(2)
C10B C9B C14B C13B -2.0(2)
C6B C9B C14B C13B 171.10(13)
